data_7113625
loop_
_publ_author_name
'Kilian, Petr'
'Slawin, Alexandra M. Z.'
'Woollins, J. Derek'

_publ_section_title
;
 New mode of sterically imposed phosphorus hypercoordination
;
_journal_coden_ASTM CHCOFS
_journal_issue 10
_journal_name_full
;
 Chemical Communications (Cambridge, United Kingdom)
;
_journal_page_first 1174
_journal_page_last 1175
_journal_paper_doi 10.1039/b301601c
_journal_year 2003
_chemical_formula_moiety 'C10 H6 Cl6 O P2'
_chemical_formula_sum 'C10 H6 Cl6 O P2'
_chemical_formula_weight 416.79
_space_group_IT_number 14
_symmetry_cell_setting monoclinic
_symmetry_space_group_name_Hall '-P 2ybc'
_symmetry_space_group_name_H-M 'P 1 21/c 1'
_atom_sites_solution_hydrogens geom
_atom_sites_solution_primary direct
_atom_sites_solution_secondary difmap
_audit_creation_method SHELXL-97
_cell_angle_alpha 90.00
_cell_angle_beta 90.921(3)
_cell_angle_gamma 90.00
_cell_formula_units_Z 4
_cell_length_a 6.9585(12)
_cell_length_b 16.895(3)
_cell_length_c 12.498(2)
_cell_measurement_reflns_used 96
_cell_measurement_temperature 125(2)
_cell_measurement_theta_max 168
_cell_measurement_theta_min 12
_cell_volume 1469.1(4)
_computing_cell_refinement 'Bruker SMART'
_computing_data_collection 'Bruker SMART'
_computing_data_reduction 'Bruker SHELXTL'
_computing_molecular_graphics 'Bruker SHELXTL'
_computing_publication_material 'Bruker SHELXTL'
_computing_structure_refinement 'SHELXL-97 (Sheldrick, 1997)'
_computing_structure_solution 'SHELXS-97 (Sheldrick, 1990)'
_diffrn_ambient_temperature 125(2)
_diffrn_detector_area_resol_mean 0.9
_diffrn_measured_fraction_theta_full 0.974
_diffrn_measured_fraction_theta_max 0.974
_diffrn_measurement_device_type 'CCD area detector'
_diffrn_measurement_method 'phi and omega scans'
_diffrn_radiation_monochromator graphite
_diffrn_radiation_source 'fine-focus sealed tube'
_diffrn_radiation_type MoK\a
_diffrn_radiation_wavelength 0.71073
_diffrn_reflns_av_R_equivalents 0.0283
_diffrn_reflns_av_sigmaI/netI 0.0278
_diffrn_reflns_limit_h_max 7
_diffrn_reflns_limit_h_min -7
_diffrn_reflns_limit_k_max 18
_diffrn_reflns_limit_k_min -17
_diffrn_reflns_limit_l_max 12
_diffrn_reflns_limit_l_min -13
_diffrn_reflns_number 6089
_diffrn_reflns_theta_full 23.28
_diffrn_reflns_theta_max 23.28
_diffrn_reflns_theta_min 2.03
_exptl_absorpt_coefficient_mu 1.372
_exptl_absorpt_correction_T_max 1.00000
_exptl_absorpt_correction_T_min 0.861225
_exptl_absorpt_correction_type multi-scan
_exptl_crystal_colour yellow
_exptl_crystal_density_diffrn 1.884
_exptl_crystal_density_method 'not measured'
_exptl_crystal_description prism
_exptl_crystal_F_000 824
_exptl_crystal_size_max .1
_exptl_crystal_size_mid .1
_exptl_crystal_size_min .05
_refine_diff_density_max 0.304
_refine_diff_density_min -0.303
_refine_diff_density_rms 0.059
_refine_ls_extinction_coef 0.0009(4)
_refine_ls_extinction_expression Fc^*^=kFc[1+0.001xFc^2^\l^3^/sin(2\q)]^-1/4^
_refine_ls_extinction_method SHELXL
_refine_ls_goodness_of_fit_ref 0.971
_refine_ls_hydrogen_treatment mixed
_refine_ls_matrix_type full
_refine_ls_number_parameters 173
_refine_ls_number_reflns 2062
_refine_ls_number_restraints 0
_refine_ls_restrained_S_all 0.971
_refine_ls_R_factor_all 0.0316
_refine_ls_R_factor_gt 0.0239
_refine_ls_shift/su_max 0.001
_refine_ls_shift/su_mean 0.000
_refine_ls_structure_factor_coef Fsqd
_refine_ls_weighting_details 'calc w=1/[\s^2^(Fo^2^)+(0.0339P)^2^+0.0000P] where P=(Fo^2^+2Fc^2^)/3'
_refine_ls_weighting_scheme calc
_refine_ls_wR_factor_gt 0.0528
_refine_ls_wR_factor_ref 0.0549
_reflns_number_gt 1753
_reflns_number_total 2062
_reflns_threshold_expression >2sigma(I)
_cod_duplicate_entry 7103651
_cod_data_source_file b301601c.txt
_cod_data_source_block 5
_cod_depositor_comments
;
The following automatic conversions were performed:

'_symmetry_cell_setting' value 'Monoclinic' changed to 'monoclinic'
according to
/usr/data/users/saulius/automatic-downloads/retrospective/RSC/lib/dictionaries/cif_core.dic
dictionary named 'cif_core.dic' version 2.4.2 from
2011-04-26.

'_exptl_absorpt_correction_type' value 'MULTISCAN'
changed to 'multi-scan' according to
/usr/data/users/saulius/automatic-downloads/retrospective/RSC/lib/dictionaries/cif_core.dic
dictionary named 'cif_core.dic' version 2.4.2 from 2011-04-26.

Automatic conversion script
Id: cif_fix_values 2281 2013-09-26 08:29:07Z andrius 
;
_cod_original_sg_symbol_H-M P2(1)/c
_cod_database_code 7113625

loop_
_symmetry_equiv_pos_as_xyz
'x, y, z'
'-x, y+1/2, -z+1/2'
'-x, -y, -z'
'x, -y-1/2, z-1/2'

loop_
_atom_site_label
_atom_site_type_symbol
_atom_site_fract_x
_atom_site_fract_y
_atom_site_fract_z
_atom_site_U_iso_or_equiv
_atom_site_adp_type
_atom_site_occupancy
_atom_site_symmetry_multiplicity
_atom_site_calc_flag
_atom_site_refinement_flags
Cl1 Cl 0.58584(9) 0.41344(4) 0.14696(5) 0.03005(19) Uani 1 1 d .
Cl2 Cl 0.16879(10) 0.42148(4) 0.05941(5) 0.03234(19) Uani 1 1 d .
P1 P 0.33620(9) 0.46519(4) 0.17383(5) 0.01832(17) Uani 1 1 d .
O1 O 0.3710(2) 0.55277(10) 0.16370(12) 0.0208(4) Uani 1 1 d .
C1 C 0.2563(3) 0.44082(14) 0.30169(19) 0.0173(5) Uani 1 1 d .
C2 C 0.2257(3) 0.36238(14) 0.3247(2) 0.0196(6) Uani 1 1 d .
H2A H 0.2249 0.3245 0.2684 0.023 Uiso 1 1 calc R
C3 C 0.1957(3) 0.33758(15) 0.4296(2) 0.0213(6) Uani 1 1 d .
H3A H 0.1675 0.2838 0.4449 0.026 Uiso 1 1 calc R
C4 C 0.2079(3) 0.39244(14) 0.5100(2) 0.0195(6) Uani 1 1 d .
H4A H 0.1930 0.3754 0.5818 0.023 Uiso 1 1 calc R
C5 C 0.2419(3) 0.47352(14) 0.48996(18) 0.0162(5) Uani 1 1 d .
C6 C 0.2611(3) 0.52757(15) 0.57651(19) 0.0193(6) Uani 1 1 d .
H6A H 0.2479 0.5092 0.6479 0.023 Uiso 1 1 calc R
C7 C 0.2982(3) 0.60519(14) 0.5580(2) 0.0187(6) Uani 1 1 d .
H7A H 0.3203 0.6402 0.6165 0.022 Uiso 1 1 calc R
C8 C 0.3040(3) 0.63387(15) 0.45285(19) 0.0187(6) Uani 1 1 d .
H8A H 0.3276 0.6886 0.4417 0.022 Uiso 1 1 calc R
C9 C 0.2767(3) 0.58531(14) 0.36482(18) 0.0153(5) Uani 1 1 d .
C10 C 0.2579(3) 0.50176(14) 0.38239(18) 0.0145(5) Uani 1 1 d .
P9 P 0.24846(8) 0.63519(4) 0.23074(5) 0.01590(17) Uani 1 1 d .
Cl3 Cl 0.52396(8) 0.68992(4) 0.24345(5) 0.02573(18) Uani 1 1 d .
Cl4 Cl 0.21716(9) 0.68199(4) 0.07133(5) 0.02434(17) Uani 1 1 d .
Cl5 Cl -0.02650(8) 0.57641(4) 0.20477(5) 0.02034(16) Uani 1 1 d .
Cl6 Cl 0.10405(9) 0.73733(4) 0.29071(5) 0.02348(17) Uani 1 1 d .

loop_
_atom_site_aniso_label
_atom_site_aniso_U_11
_atom_site_aniso_U_22
_atom_site_aniso_U_33
_atom_site_aniso_U_23
_atom_site_aniso_U_13
_atom_site_aniso_U_12
Cl1 0.0306(4) 0.0323(4) 0.0275(4) -0.0031(3) 0.0069(3) 0.0130(3)
Cl2 0.0432(4) 0.0304(4) 0.0230(4) -0.0069(3) -0.0130(3) 0.0019(3)
P1 0.0211(4) 0.0178(4) 0.0161(4) -0.0018(3) -0.0012(3) 0.0025(3)
O1 0.0224(9) 0.0221(10) 0.0180(9) 0.0003(7) 0.0028(7) 0.0041(7)
C1 0.0142(12) 0.0191(14) 0.0184(13) -0.0002(10) -0.0032(10) -0.0006(10)
C2 0.0151(12) 0.0194(14) 0.0241(14) -0.0026(11) -0.0043(10) 0.0008(11)
C3 0.0175(12) 0.0155(14) 0.0307(15) 0.0053(11) -0.0031(11) -0.0032(11)
C4 0.0116(12) 0.0236(15) 0.0233(14) 0.0077(11) -0.0002(11) 0.0009(10)
C5 0.0088(12) 0.0224(14) 0.0175(13) 0.0020(11) -0.0010(10) 0.0005(10)
C6 0.0134(12) 0.0294(17) 0.0152(13) 0.0016(11) 0.0005(10) 0.0017(11)
C7 0.0162(12) 0.0209(15) 0.0190(14) -0.0043(10) -0.0021(10) 0.0028(11)
C8 0.0135(12) 0.0200(14) 0.0225(14) -0.0009(11) -0.0012(10) 0.0010(11)
C9 0.0107(11) 0.0167(13) 0.0184(13) 0.0000(10) 0.0019(10) 0.0017(10)
C10 0.0070(11) 0.0164(14) 0.0202(14) 0.0013(10) 0.0003(10) 0.0016(10)
P9 0.0169(3) 0.0144(4) 0.0165(3) 0.0010(3) 0.0013(3) 0.0016(3)
Cl3 0.0209(3) 0.0249(4) 0.0315(4) 0.0031(3) 0.0027(3) -0.0063(3)
Cl4 0.0322(4) 0.0225(4) 0.0184(3) 0.0064(3) 0.0032(3) 0.0025(3)
Cl5 0.0167(3) 0.0254(4) 0.0189(3) 0.0027(2) -0.0019(2) -0.0003(3)
Cl6 0.0283(3) 0.0188(4) 0.0234(4) -0.0001(3) -0.0005(3) 0.0086(3)

loop_
_atom_type_symbol
_atom_type_description
_atom_type_scat_dispersion_real
_atom_type_scat_dispersion_imag
_atom_type_scat_source
C C 0.0033 0.0016 'International Tables Vol C Tables 4.2.6.8 and 6.1.1.4'
H H 0.0000 0.0000 'International Tables Vol C Tables 4.2.6.8 and 6.1.1.4'
O O 0.0106 0.0060 'International Tables Vol C Tables 4.2.6.8 and 6.1.1.4'
P P 0.1023 0.0942 'International Tables Vol C Tables 4.2.6.8 and 6.1.1.4'
Cl Cl 0.1484 0.1585 'International Tables Vol C Tables 4.2.6.8 and 6.1.1.4'

loop_
_geom_angle_atom_site_label_1
_geom_angle_atom_site_label_2
_geom_angle_atom_site_label_3
_geom_angle
O1 P1 C1 111.24(10)
O1 P1 Cl2 113.63(7)
C1 P1 Cl2 112.41(8)
O1 P1 Cl1 106.10(7)
C1 P1 Cl1 110.12(8)
Cl2 P1 Cl1 102.79(4)
P1 O1 P9 128.97(10)
C2 C1 C10 122.9(2)
C2 C1 P1 118.08(18)
C10 C1 P1 118.17(18)
C1 C2 C3 120.8(2)
C4 C3 C2 118.6(2)
C3 C4 C5 122.3(2)
C4 C5 C6 120.1(2)
C4 C5 C10 120.3(2)
C6 C5 C10 119.5(2)
C7 C6 C5 120.5(2)
C6 C7 C8 120.1(2)
C9 C8 C7 122.3(2)
C8 C9 C10 118.3(2)
C8 C9 P9 116.96(18)
C10 C9 P9 124.60(17)
C5 C10 C9 118.7(2)
C5 C10 C1 114.8(2)
C9 C10 C1 126.5(2)
O1 P9 C9 91.37(9)
O1 P9 Cl3 86.53(6)
C9 P9 Cl3 92.69(7)
O1 P9 Cl6 173.33(6)
C9 P9 Cl6 95.29(8)
Cl3 P9 Cl6 92.92(4)
O1 P9 Cl4 84.10(6)
C9 P9 Cl4 174.96(8)
Cl3 P9 Cl4 89.26(3)
Cl6 P9 Cl4 89.25(3)
O1 P9 Cl5 89.96(6)
C9 P9 Cl5 90.43(7)
Cl3 P9 Cl5 175.36(4)
Cl6 P9 Cl5 90.20(3)
Cl4 P9 Cl5 87.35(3)

loop_
_geom_bond_atom_site_label_1
_geom_bond_atom_site_label_2
_geom_bond_distance
Cl1 P1 1.9783(9)
Cl2 P1 1.9733(9)
P1 O1 1.5049(18)
P1 C1 1.750(2)
O1 P9 1.8415(17)
C1 C2 1.373(3)
C1 C10 1.441(3)
C2 C3 1.395(3)
C3 C4 1.369(3)
C4 C5 1.413(3)
C5 C6 1.420(3)
C5 C10 1.433(3)
C6 C7 1.357(3)
C7 C8 1.402(3)
C8 C9 1.383(3)
C9 C10 1.435(3)
C9 P9 1.883(2)
P9 Cl3 2.1320(9)
P9 Cl6 2.1385(9)
P9 Cl4 2.1513(9)
P9 Cl5 2.1754(9)

loop_
_geom_torsion_atom_site_label_1
_geom_torsion_atom_site_label_2
_geom_torsion_atom_site_label_3
_geom_torsion_atom_site_label_4
_geom_torsion
C1 P1 O1 P9 -30.92(16)
Cl2 P1 O1 P9 97.14(12)
Cl1 P1 O1 P9 -150.67(10)
O1 P1 C1 C2 -177.41(17)
Cl2 P1 C1 C2 53.9(2)
Cl1 P1 C1 C2 -60.07(19)
O1 P1 C1 C10 -7.9(2)
Cl2 P1 C1 C10 -136.62(15)
Cl1 P1 C1 C10 109.43(17)
C10 C1 C2 C3 -0.6(3)
P1 C1 C2 C3 168.41(18)
C1 C2 C3 C4 -3.5(3)
C2 C3 C4 C5 2.6(3)
C3 C4 C5 C6 -177.4(2)
C3 C4 C5 C10 2.4(3)
C4 C5 C6 C7 178.4(2)
C10 C5 C6 C7 -1.4(3)
C5 C6 C7 C8 4.7(3)
C6 C7 C8 C9 -1.3(3)
C7 C8 C9 C10 -5.3(3)
C7 C8 C9 P9 170.24(17)
C4 C5 C10 C9 175.0(2)
C6 C5 C10 C9 -5.2(3)
C4 C5 C10 C1 -6.0(3)
C6 C5 C10 C1 173.8(2)
C8 C9 C10 C5 8.4(3)
P9 C9 C10 C5 -166.80(16)
C8 C9 C10 C1 -170.5(2)
P9 C9 C10 C1 14.4(3)
C2 C1 C10 C5 5.3(3)
P1 C1 C10 C5 -163.71(16)
C2 C1 C10 C9 -175.9(2)
P1 C1 C10 C9 15.2(3)
P1 O1 P9 C9 48.47(14)
P1 O1 P9 Cl3 141.08(12)
P1 O1 P9 Cl6 -133.4(5)
P1 O1 P9 Cl4 -129.30(13)
P1 O1 P9 Cl5 -41.96(13)
C8 C9 P9 O1 146.26(17)
C10 C9 P9 O1 -38.53(19)
C8 C9 P9 Cl3 59.67(17)
C10 C9 P9 Cl3 -125.12(18)
C8 C9 P9 Cl6 -33.52(18)
C10 C9 P9 Cl6 141.69(18)
C8 C9 P9 Cl4 172.3(7)
C10 C9 P9 Cl4 -12.4(10)
C8 C9 P9 Cl5 -123.76(17)
C10 C9 P9 Cl5 51.45(18)
